data_2005836
loop_
_publ_author_name
'Sudha, L.'
'Subramanian, K.'
'Senthil Selvan, J.'
'Steiner, Th.'
'Koellner, G.'
'Ramdas, K.'
'Srinivasan, N.'

_publ_contact_author
;
   Dr Thomas Steiner
   Institut f\"ur Kristallographie
   Freie Universit\"at Berlin
   Takustrasse 6
   D-14195 Berlin
   Germany
;
_publ_section_title
;
 3,3-(Oxydiethyl)-1,2-di(<i>o</i>-methylphenyl)guanidinium Chloride
 Monohydrate
;
_journal_issue 12
_journal_name_full 'Acta Crystallographica Section C'
_journal_page_first 3238
_journal_page_last 3240
_journal_paper_doi 10.1107/S0108270196011274
_journal_volume 52
_journal_year 1996
_chemical_formula_moiety 'C19 H24 N3 O +, Cl -, H2O'
_chemical_formula_sum 'C19 H26 Cl N3 O2'
_chemical_formula_weight 363.88
_chemical_name_systematic
;
 1,2-di(o-methyl-phenyl)-3,3-(oxydiethyl)-guanidine hydrochloride
 monohydrate
;
_space_group_IT_number 14
_symmetry_cell_setting monoclinic
_symmetry_space_group_name_Hall '-P 2ybc'
_symmetry_space_group_name_H-M 'P 1 21/c 1'
_audit_creation_method SHELXL
_cell_angle_alpha 90.00
_cell_angle_beta 100.58(5)
_cell_angle_gamma 90.00
_cell_formula_units_Z 4
_cell_length_a 7.970(2)
_cell_length_b 14.544(3)
_cell_length_c 16.502(4)
_cell_measurement_reflns_used 25
_cell_measurement_temperature 293(2)
_cell_measurement_theta_max 36.1
_cell_measurement_theta_min 10.9
_cell_volume 1880.3(8)
_computing_cell_refinement 'CAD-4 Software'
_computing_data_collection 'CAD-4 Software (Enraf-Nonius, 1989)'
_computing_data_reduction 'CAD-4 Software'
_computing_molecular_graphics 'ORTEPII (Johnson, 1976)'
_computing_publication_material SHELXL93
_computing_structure_refinement SHELXL93
_computing_structure_solution 'SHELXS86 (Sheldrick, 1985)'
_diffrn_ambient_temperature 293(2)
_diffrn_measurement_device 'Enraf-Nonius Turbo-CAD4'
_diffrn_measurement_method '\w-2\q scans'
_diffrn_radiation_monochromator Ni-filter
_diffrn_radiation_source 'rotating anode'
_diffrn_radiation_type CuK\a
_diffrn_radiation_wavelength 1.54176
_diffrn_reflns_av_R_equivalents 0.0444
_diffrn_reflns_av_sigmaI/netI 0.0150
_diffrn_reflns_limit_h_max 8
_diffrn_reflns_limit_h_min -8
_diffrn_reflns_limit_k_max 16
_diffrn_reflns_limit_k_min 0
_diffrn_reflns_limit_l_max 18
_diffrn_reflns_limit_l_min -1
_diffrn_reflns_number 3101
_diffrn_reflns_theta_max 59.87
_diffrn_reflns_theta_min 4.08
_diffrn_standards_decay_% -1.8
_diffrn_standards_interval_time 60
_diffrn_standards_number 3
_exptl_absorpt_coefficient_mu 1.934
_exptl_absorpt_correction_T_max 0.999
_exptl_absorpt_correction_T_min 0.664
_exptl_absorpt_correction_type '\y-scan (North, Philips & Matthews, 1968)'
_exptl_crystal_colour colourless
_exptl_crystal_density_diffrn 1.285
_exptl_crystal_density_meas ?
_exptl_crystal_description 'irregular plate'
_exptl_crystal_F_000 776
_exptl_crystal_size_max 0.6
_exptl_crystal_size_mid 0.5
_exptl_crystal_size_min 0.1
_refine_diff_density_max 0.254
_refine_diff_density_min -0.193
_refine_ls_extinction_coef 0.0020(3)
_refine_ls_extinction_method 'SHELXL93 (Sheldrick, 1993)'
_refine_ls_goodness_of_fit_all 1.036
_refine_ls_goodness_of_fit_obs 1.058
_refine_ls_hydrogen_treatment noref
_refine_ls_matrix_type full
_refine_ls_number_parameters 238
_refine_ls_number_reflns 2777
_refine_ls_number_restraints 0
_refine_ls_restrained_S_all 1.036
_refine_ls_restrained_S_obs 1.059
_refine_ls_R_factor_all 0.0410
_refine_ls_R_factor_obs 0.0389
_refine_ls_shift/esd_max 0.000
_refine_ls_shift/esd_mean 0.000
_refine_ls_structure_factor_coef Fsqd
_refine_ls_weighting_details 'w = 1/[\s^2^(Fo^2^)+(0.0665P)^2^+0.8109P] where P=(Fo^2^+2Fc^2^)/3'
_refine_ls_weighting_scheme calc
_refine_ls_wR_factor_all 0.1118
_refine_ls_wR_factor_obs 0.1110
_reflns_number_observed 2634
_reflns_number_total 2777
_reflns_observed_criterion >2sigma(I)
_cod_data_source_file ta1111.cif
_cod_data_source_block shelxl
_cod_depositor_comments
;
The following automatic conversions were performed:

'_exptl_crystal_density_meas' value 'not measured' was changed to '?'
- the value is perceived as not measured.

Automatic conversion script
Id: cif_fix_values 3008 2015-01-20 13:52:24Z robertas 

The following automatic conversions were performed:

'_refine_ls_weighting_scheme' value 'calc w =
1/[\s^2^(Fo^2^)+(0.0665P)^2^+0.8109P] where P=(Fo^2^+2Fc^2^)/3' was
changed to 'calc'. New tag '_refine_ls_weighting_details' was
created. The value of the new tag was set to 'w =
1/[\s^2^(Fo^2^)+(0.0665P)^2^+0.8109P] where P=(Fo^2^+2Fc^2^)/3'.

Automatic conversion script
Id: cif_fix_values 3143 2015-03-26 13:38:13Z robertas 
;
_cod_original_sg_symbol_H-M 'P 21/c'
_cod_database_code 2005836

loop_
_symmetry_equiv_pos_as_xyz
'x, y, z'
'-x, y+1/2, -z+1/2'
'-x, -y, -z'
'x, -y-1/2, z-1/2'

loop_
_atom_site_aniso_label
_atom_site_aniso_U_11
_atom_site_aniso_U_22
_atom_site_aniso_U_33
_atom_site_aniso_U_12
_atom_site_aniso_U_13
_atom_site_aniso_U_23
Cl 0.0467(3) 0.0378(3) 0.0561(3) 0.0000(2) 0.0026(2) 0.0077(2)
OW 0.0658(13) 0.127(2) 0.099(2) 0.0140(12) 0.0174(11) 0.0379(14)
C1 0.0387(10) 0.0271(9) 0.0346(10) 0.0009(7) 0.0006(8) 0.0021(7)
C2 0.0391(11) 0.0386(11) 0.0426(11) 0.0021(8) 0.0042(8) 0.0043(8)
C3 0.0430(11) 0.0441(11) 0.0494(12) -0.0025(9) -0.0064(9) 0.0061(9)
C4 0.0644(14) 0.0458(12) 0.0362(11) -0.0061(10) -0.0043(10) 0.0019(9)
C5 0.0665(14) 0.0434(12) 0.0407(11) 0.0041(10) 0.0162(10) 0.0022(9)
C6 0.0429(11) 0.0327(10) 0.0421(11) 0.0026(8) 0.0084(8) 0.0058(8)
C7 0.0431(12) 0.0607(14) 0.0672(15) 0.0065(10) 0.0149(10) 0.0109(11)
C1' 0.0436(11) 0.0307(10) 0.0347(10) -0.0034(8) -0.0020(8) 0.0058(8)
C2' 0.0488(12) 0.0479(12) 0.0431(11) -0.0046(9) 0.0050(9) 0.0059(9)
C3' 0.0473(13) 0.072(2) 0.0597(14) -0.0083(11) 0.0065(10) 0.0110(12)
C4' 0.0560(14) 0.072(2) 0.0587(15) -0.0215(12) -0.0073(12) 0.0079(12)
C5' 0.073(2) 0.0505(13) 0.0428(12) -0.0140(11) -0.0075(11) -0.0004(10)
C6' 0.0584(13) 0.0353(10) 0.0365(10) -0.0018(9) 0.0007(9) 0.0033(8)
C7' 0.073(2) 0.0567(14) 0.0557(14) 0.0053(12) 0.0113(12) -0.0058(11)
N8 0.0423(9) 0.0296(8) 0.0365(8) 0.0046(6) -0.0024(7) -0.0015(6)
C9 0.0336(9) 0.0350(10) 0.0325(9) 0.0010(8) 0.0030(8) 0.0002(8)
N10 0.0368(8) 0.0322(8) 0.0413(8) 0.0013(7) -0.0028(7) 0.0007(7)
N11 0.0408(9) 0.0364(9) 0.0377(9) -0.0043(7) -0.0041(7) 0.0032(7)
C12 0.0503(12) 0.0458(11) 0.0322(10) -0.0030(9) -0.0016(8) 0.0043(8)
C13 0.0520(12) 0.0427(12) 0.0502(12) 0.0009(9) -0.0058(10) 0.0072(9)
O14 0.0500(9) 0.0539(10) 0.0669(10) -0.0103(7) -0.0178(7) 0.0117(7)
C15 0.0510(13) 0.0506(13) 0.0637(14) -0.0128(10) -0.0080(10) 0.0130(11)
C16 0.0537(12) 0.0311(10) 0.0501(11) -0.0047(9) -0.0091(9) 0.0011(9)

loop_
_atom_site_label
_atom_site_occupancy
_atom_site_fract_x
_atom_site_fract_y
_atom_site_fract_z
_atom_site_U_iso_or_equiv
_atom_site_thermal_displace_type
_atom_site_calc_flag
_atom_site_refinement_flags
_atom_site_type_symbol
Cl 1 -0.20585(6) 0.40458(3) 0.22177(3) 0.0477(2) Uani d . Cl
OW 1 -0.8067(3) 0.0806(2) 0.15756(15) 0.0970(7) Uani d . O
H1W 1 -0.7948(59) 0.0251(22) 0.1954(24) 0.097(14) Uiso d . H
H2W 1 -0.6851(65) 0.0874(30) 0.1383(29) 0.094(14) Uiso d . H
C1 1 0.1611(2) 0.10681(12) 0.43939(11) 0.0343(4) Uani d . C
C2 1 0.3355(2) 0.09739(13) 0.46417(12) 0.0405(5) Uani d . C
H2 1 0.4082(2) 0.08156(13) 0.42278(12) 0.049 Uiso calc R H
C3 1 0.4101(3) 0.10979(14) 0.54607(13) 0.0474(5) Uani d . C
H3 1 0.5362(3) 0.10248(14) 0.56412(13) 0.057 Uiso calc R H
C4 1 0.3093(3) 0.13221(15) 0.60227(13) 0.0505(5) Uani d . C
H4 1 0.3626(3) 0.14269(15) 0.66127(13) 0.061 Uiso calc R H
C5 1 0.1351(3) 0.14036(15) 0.57790(13) 0.0494(5) Uani d . C
H5 1 0.0639(3) 0.15637(15) 0.61986(13) 0.059 Uiso calc R H
C6 1 0.0555(2) 0.12683(13) 0.49611(12) 0.0392(4) Uani d . C
C7 1 -0.1359(3) 0.1292(2) 0.4723(2) 0.0564(6) Uani d . C
H7A 1 -0.1779(3) 0.0688(4) 0.4475(10) 0.085 Uiso calc R H
H7B 1 -0.1704(3) 0.1794(8) 0.4311(8) 0.085 Uiso calc R H
H7C 1 -0.1868(3) 0.1411(12) 0.5223(2) 0.085 Uiso calc R H
C1' 1 0.1860(2) 0.28189(12) 0.35144(11) 0.0375(4) Uani d . C
C2' 1 0.3306(3) 0.25924(15) 0.32004(12) 0.0470(5) Uani d . C
H2' 1 0.3222(3) 0.21555(15) 0.27268(12) 0.056 Uiso calc R H
C3' 1 0.4869(3) 0.2974(2) 0.35457(15) 0.0599(6) Uani d . C
H3' 1 0.5922(3) 0.2809(2) 0.33290(15) 0.072 Uiso calc R H
C4' 1 0.4951(3) 0.3584(2) 0.41926(15) 0.0644(7) Uani d . C
H4' 1 0.6074(3) 0.3860(2) 0.44461(15) 0.077 Uiso calc R H
C5' 1 0.3510(3) 0.3817(2) 0.44923(14) 0.0576(6) Uani d . C
H5' 1 0.3603(3) 0.4264(2) 0.49586(14) 0.069 Uiso calc R H
C6' 1 0.1914(3) 0.34412(14) 0.41591(12) 0.0444(5) Uani d . C
C7' 1 0.0354(3) 0.3708(2) 0.4490(2) 0.0620(6) Uani d . C
H7'1 1 0.0683(5) 0.4136(10) 0.4967(7) 0.093 Uiso calc R H
H7'2 1 -0.0187(13) 0.3145(2) 0.4676(10) 0.093 Uiso calc R H
H7'3 1 -0.0474(10) 0.4022(11) 0.4047(4) 0.093 Uiso calc R H
N8 1 0.0888(2) 0.09009(10) 0.35461(9) 0.0374(4) Uani d . N
HN8 1 0.1056(2) 0.02896(10) 0.33244(9) 0.065(7) Uiso calc R H
C9 1 0.0001(2) 0.15129(12) 0.30336(10) 0.0341(4) Uani d . C
N10 1 0.0250(2) 0.24154(10) 0.31425(9) 0.0380(4) Uani d . N
HN10 1 -0.0718(2) 0.28276(10) 0.29591(9) 0.074(8) Uiso calc R H
N11 1 -0.1186(2) 0.12048(11) 0.24147(10) 0.0397(4) Uani d . N
C12 1 -0.1773(3) 0.17032(15) 0.16410(11) 0.0439(5) Uani d . C
H12A 1 -0.1421(3) 0.13638(15) 0.11726(11) 0.053 Uiso calc R H
H12B 1 -0.1242(3) 0.23281(15) 0.16730(11) 0.053 Uiso calc R H
C13 1 -0.3680(3) 0.17906(15) 0.14953(13) 0.0502(5) Uani d . C
H13A 1 -0.4019(3) 0.21789(15) 0.19386(13) 0.060 Uiso calc R H
H13B 1 -0.4085(3) 0.21027(15) 0.09548(13) 0.060 Uiso calc R H
O14 1 -0.4469(2) 0.09091(11) 0.14906(10) 0.0605(5) Uani d . O
C15 1 -0.3906(3) 0.0445(2) 0.22549(15) 0.0575(6) Uani d . C
H15A 1 -0.4488(3) -0.0165(2) 0.22415(15) 0.069 Uiso calc R H
H15B 1 -0.4234(3) 0.0814(2) 0.27129(15) 0.069 Uiso calc R H
C16 1 -0.2006(3) 0.03039(14) 0.24207(13) 0.0474(5) Uani d . C
H16A 1 -0.1638(3) 0.00011(14) 0.29686(13) 0.057 Uiso calc R H
H16B 1 -0.1670(3) -0.01004(14) 0.19869(13) 0.057 Uiso calc R H

loop_
_atom_type_symbol
_atom_type_description
_atom_type_scat_dispersion_real
_atom_type_scat_dispersion_imag
_atom_type_scat_source
C C 0.0181 0.0091 'International Tables Vol C Tables 4.2.6.8 and 6.1.1.4'
H H 0.0000 0.0000 'International Tables Vol C Tables 4.2.6.8 and 6.1.1.4'
O O 0.0492 0.0322 'International Tables Vol C Tables 4.2.6.8 and 6.1.1.4'
N N 0.0311 0.0180 'International Tables Vol C Tables 4.2.6.8 and 6.1.1.4'
Cl Cl 0.3639 0.7018 'International Tables Vol C Tables 4.2.6.8 and 6.1.1.4'

loop_
_geom_angle_atom_site_label_1
_geom_angle_atom_site_label_2
_geom_angle_atom_site_label_3
_geom_angle
_geom_angle_publ_flag
H1W OW H2W 106.(4) ?
C2 C1 C6 121.2(2) ?
C2 C1 N8 118.3(2) ?
C6 C1 N8 120.3(2) ?
C1 C2 C3 120.3(2) ?
C1 C2 H2 119.87(12) ?
C3 C2 H2 119.87(13) ?
C4 C3 C2 119.4(2) ?
C4 C3 H3 120.30(12) ?
C2 C3 H3 120.30(13) ?
C3 C4 C5 120.4(2) ?
C3 C4 H4 119.79(12) ?
C5 C4 H4 119.79(13) ?
C4 C5 C6 121.7(2) ?
C4 C5 H5 119.17(13) ?
C6 C5 H5 119.17(12) ?
C5 C6 C1 117.0(2) ?
C5 C6 C7 120.6(2) ?
C1 C6 C7 122.4(2) ?
C6 C7 H7A 109.47(12) ?
C6 C7 H7B 109.47(12) ?
H7A C7 H7B 109.5 ?
C6 C7 H7C 109.47(13) ?
H7A C7 H7C 109.5 ?
H7B C7 H7C 109.5 ?
C2' C1' C6' 121.9(2) ?
C2' C1' N10 118.7(2) ?
C6' C1' N10 119.4(2) ?
C3' C2' C1' 119.8(2) ?
C3' C2' H2' 120.11(15) ?
C1' C2' H2' 120.11(12) ?
C4' C3' C2' 119.1(2) ?
C4' C3' H3' 120.45(14) ?
C2' C3' H3' 120.45(14) ?
C5' C4' C3' 120.8(2) ?
C5' C4' H4' 119.58(14) ?
C3' C4' H4' 119.58(14) ?
C4' C5' C6' 121.4(2) ?
C4' C5' H5' 119.28(14) ?
C6' C5' H5' 119.28(14) ?
C1' C6' C5' 116.9(2) ?
C1' C6' C7' 122.4(2) ?
C5' C6' C7' 120.7(2) ?
C6' C7' H7'1 109.47(13) ?
C6' C7' H7'2 109.47(13) ?
H7'1 C7' H7'2 109.5 ?
C6' C7' H7'3 109.47(12) ?
H7'1 C7' H7'3 109.5 ?
H7'2 C7' H7'3 109.5 ?
C9 N8 C1 125.2(2) yes
C9 N8 HN8 117.42(10) ?
C1 N8 HN8 117.42(9) ?
N10 C9 N11 120.0(2) yes
N10 C9 N8 121.4(2) yes
N11 C9 N8 118.6(2) yes
C9 N10 C1' 123.8(2) yes
C9 N10 HN10 118.10(10) ?
C1' N10 HN10 118.10(10) ?
C9 N11 C16 123.3(2) yes
C9 N11 C12 124.6(2) yes
C16 N11 C12 112.1(2) yes
N11 C12 C13 109.5(2) ?
N11 C12 H12A 109.78(11) ?
C13 C12 H12A 109.78(12) ?
N11 C12 H12B 109.78(11) ?
C13 C12 H12B 109.78(12) ?
H12A C12 H12B 108.2 ?
O14 C13 C12 110.9(2) ?
O14 C13 H13A 109.45(12) ?
C12 C13 H13A 109.45(12) ?
O14 C13 H13B 109.45(11) ?
C12 C13 H13B 109.45(12) ?
H13A C13 H13B 108.0 ?
C13 O14 C15 110.7(2) yes
O14 C15 C16 111.6(2) ?
O14 C15 H15A 109.30(11) ?
C16 C15 H15A 109.30(11) ?
O14 C15 H15B 109.30(13) ?
C16 C15 H15B 109.30(13) ?
H15A C15 H15B 108.0 ?
N11 C16 C15 108.2(2) ?
N11 C16 H16A 110.06(10) ?
C15 C16 H16A 110.06(13) ?
N11 C16 H16B 110.06(12) ?
C15 C16 H16B 110.06(13) ?
H16A C16 H16B 108.4 ?

loop_
_geom_bond_atom_site_label_1
_geom_bond_atom_site_label_2
_geom_bond_distance
_geom_bond_publ_flag
OW H1W 1.01(2) ?
OW H2W 1.08(5) ?
C1 C2 1.382(3) ?
C1 C6 1.399(3) ?
C1 N8 1.433(2) yes
C2 C3 1.385(3) ?
C2 H2 1.00 ?
C3 C4 1.373(3) ?
C3 H3 1.00 ?
C4 C5 1.377(3) ?
C4 H4 1.00 ?
C5 C6 1.396(3) ?
C5 H5 1.00 ?
C6 C7 1.505(3) ?
C7 H7A 1.00 ?
C7 H7B 1.00 ?
C7 H7C 1.00 ?
C1' C2' 1.388(3) ?
C1' C6' 1.391(3) ?
C1' N10 1.442(2) yes
C2' C3' 1.387(3) ?
C2' H2' 1.00 ?
C3' C4' 1.381(4) ?
C3' H3' 1.00 ?
C4' C5' 1.374(4) ?
C4' H4' 1.00 ?
C5' C6' 1.401(3) ?
C5' H5' 1.00 ?
C6' C7' 1.498(3) ?
C7' H7'1 1.00 ?
C7' H7'2 1.00 ?
C7' H7'3 1.00 ?
N8 C9 1.337(2) yes
N8 HN8 0.98 ?
C9 N10 1.335(2) yes
C9 N11 1.335(2) yes
N10 HN10 0.98 ?
N11 C16 1.465(3) yes
N11 C12 1.468(2) yes
C12 C13 1.499(3) ?
C12 H12A 1.00 ?
C12 H12B 1.00 ?
C13 O14 1.427(3) ?
C13 H13A 1.00 ?
C13 H13B 1.00 ?
O14 C15 1.428(3) ?
C15 C16 1.503(3) ?
C15 H15A 1.00 ?
C15 H15B 1.00 ?
C16 H16A 1.00 ?
C16 H16B 1.00 ?

loop_
_geom_torsion_atom_site_label_1
_geom_torsion_atom_site_label_2
_geom_torsion_atom_site_label_3
_geom_torsion_atom_site_label_4
_geom_torsion
_geom_torsion_publ_flag
C1 N8 C9 N10 27.0(3) yes
C2 C1 N8 C9 -120.6(2) yes
C1 N8 C9 N11 -151.3(2) yes
N11 C9 N10 C1' -151.8(2) yes
N8 C9 N10 C1' 30.0(3) yes
C2' C1' N10 C9 53.1(2) yes
N10 C9 N11 C16 -155.7(2) yes
N8 C9 N11 C16 22.6(3) yes
N10 C9 N11 C12 26.9(3) yes
N8 C9 N11 C12 -154.9(2) yes
C9 N11 C12 C13 -126.3(2) yes
C9 N11 C16 C15 126.3(2) yes

loop_
_cod_related_entry_id
_cod_related_entry_database
_cod_related_entry_code
1 ChemSpider 21137919
